data_2015931
loop_
_publ_author_name
'Weil, Matthias'

_publ_section_title
;
 NH~4~Ag~3~(PO~3~F)~2~, a layered monofluorophosphate(V) with seven
 different Ag sites
;
_journal_coeditor_code BC3036
_journal_issue 5
_journal_name_full 'Acta Crystallographica Section C'
_journal_page_first i31
_journal_page_last i33
_journal_paper_doi 10.1107/S0108270107008967
_journal_volume 63
_journal_year 2007
_chemical_formula_iupac 'N H4 Ag3 (P O3 F)2'
_chemical_formula_structural '(N H4) Ag3 (P O3 F)2'
_chemical_formula_sum 'Ag3 F2 H4 N O6 P2'
_chemical_formula_weight 537.59
_chemical_name_systematic
;
Ammonium trisilver bis[fluorophosphate(V)]
;
_space_group_IT_number 5
_symmetry_cell_setting monoclinic
_symmetry_space_group_name_Hall 'I 2y'
_symmetry_space_group_name_H-M 'I 1 2 1'
_atom_sites_solution_primary direct
_atom_sites_solution_secondary difmap
_audit_creation_method SHELXL97
_cell_angle_alpha 90.00
_cell_angle_beta 90.027(2)
_cell_angle_gamma 90.00
_cell_formula_units_Z 8
_cell_length_a 30.895(4)
_cell_length_b 5.5976(7)
_cell_length_c 9.7522(13)
_cell_measurement_reflns_used 4493
_cell_measurement_temperature 293(2)
_cell_measurement_theta_max 30.453
_cell_measurement_theta_min 2.637
_cell_volume 1686.5(4)
_computing_cell_refinement 'SAINT (Bruker, 2002)'
_computing_data_collection 'SMART (Bruker, 2002)'
_computing_data_reduction SAINT
_computing_molecular_graphics 'ATOMS (Dowty, 2004)'
_computing_publication_material SHELXL97
_computing_structure_refinement 'SHELXL97 (Sheldrick, 1997)'
_computing_structure_solution 'SHELXS97 (Sheldrick, 1997)'
_diffrn_ambient_temperature 293(2)
_diffrn_measured_fraction_theta_full 0.992
_diffrn_measured_fraction_theta_max 0.992
_diffrn_measurement_device_type 'Bruker SMART APEX CCD area-detector'
_diffrn_measurement_method \w
_diffrn_radiation_monochromator graphite
_diffrn_radiation_source 'fine-focus sealed tube'
_diffrn_radiation_type MoK\a
_diffrn_radiation_wavelength 0.71073
_diffrn_reflns_av_R_equivalents 0.0189
_diffrn_reflns_av_sigmaI/netI 0.0285
_diffrn_reflns_limit_h_max 44
_diffrn_reflns_limit_h_min -44
_diffrn_reflns_limit_k_max 7
_diffrn_reflns_limit_k_min -7
_diffrn_reflns_limit_l_max 13
_diffrn_reflns_limit_l_min -13
_diffrn_reflns_number 9818
_diffrn_reflns_theta_full 30.47
_diffrn_reflns_theta_max 30.47
_diffrn_reflns_theta_min 2.19
_diffrn_standards_number 0
_exptl_absorpt_coefficient_mu 7.314
_exptl_absorpt_correction_T_max 0.8104
_exptl_absorpt_correction_T_min 0.4274
_exptl_absorpt_correction_type multi-scan
_exptl_absorpt_process_details '(SADABS; Sheldrick, 2002)'
_exptl_crystal_colour colourless
_exptl_crystal_density_diffrn 4.234
_exptl_crystal_density_method 'not measured'
_exptl_crystal_description block
_exptl_crystal_F_000 1984
_exptl_crystal_size_max 0.14
_exptl_crystal_size_mid 0.08
_exptl_crystal_size_min 0.03
_refine_diff_density_max 0.823
_refine_diff_density_min -0.946
_refine_ls_abs_structure_details 'Flack (1983), with 2094 Friedel pairs'
_refine_ls_abs_structure_Flack 0.48(5)
_refine_ls_extinction_coef 0.00055(3)
_refine_ls_extinction_expression Fc^*^=kFc[1+0.001xFc^2^\l^3^/sin(2\q)]^-1/4^
_refine_ls_extinction_method 'SHELXL97 (Sheldrick, 1997)'
_refine_ls_goodness_of_fit_ref 1.070
_refine_ls_hydrogen_treatment noref
_refine_ls_matrix_type full
_refine_ls_number_parameters 245
_refine_ls_number_reflns 4876
_refine_ls_number_restraints 1
_refine_ls_restrained_S_all 1.069
_refine_ls_R_factor_all 0.0381
_refine_ls_R_factor_gt 0.0322
_refine_ls_shift/su_max 0.001
_refine_ls_shift/su_mean 0.000
_refine_ls_structure_factor_coef Fsqd
_refine_ls_weighting_details 'w = 1/[\s^2^(Fo^2^)+(0.0288P)^2^+9.9388P] where P=(Fo^2^+2Fc^2^)/3'
_refine_ls_weighting_scheme calc
_refine_ls_wR_factor_gt 0.0733
_refine_ls_wR_factor_ref 0.0762
_reflns_number_gt 4262
_reflns_number_total 4876
_reflns_threshold_expression I>2\s(I)
_cod_data_source_file bc3036.cif
_cod_data_source_block I
_cod_original_cell_volume 1686.6(4)
_cod_original_sg_symbol_H-M 'I 2'
_cod_database_code 2015931
_cod_database_fobs_code 2015931

loop_
_symmetry_equiv_pos_as_xyz
'x, y, z'
'-x, y, -z'
'x+1/2, y+1/2, z+1/2'
'-x+1/2, y+1/2, -z+1/2'

loop_
_atom_site_type_symbol
_atom_site_label
_atom_site_fract_x
_atom_site_fract_y
_atom_site_fract_z
_atom_site_U_iso_or_equiv
_atom_site_adp_type
_atom_site_calc_flag
_atom_site_refinement_flags
_atom_site_occupancy
Ag Ag1 0.03968(2) 0.75964(14) 0.86502(7) 0.03129(19) Uani d . 1
Ag Ag2 0.03911(3) 0.33330(14) 0.36558(7) 0.0329(2) Uani d . 1
Ag Ag3 0.0000 0.2459(3) 0.0000 0.0316(2) Uani d S 1
Ag Ag4 0.0000 0.8494(3) 0.5000 0.0312(2) Uani d S 1
Ag Ag5 0.28956(3) 0.29461(15) 0.29565(7) 0.0336(2) Uani d . 1
Ag Ag6 0.28921(3) 0.79663(14) 0.79172(7) 0.0335(2) Uani d . 1
Ag Ag7 0.25042(3) 0.2882(2) 0.00072(9) 0.03186(10) Uani d . 1
P P1 0.31127(7) 0.7974(4) 0.1267(2) 0.0188(5) Uani d . 1
P P2 0.31171(7) 0.3022(4) 0.6267(2) 0.0196(6) Uani d . 1
P P3 0.06110(7) 0.8449(6) 0.2013(2) 0.0194(4) Uani d . 1
P P4 0.06217(7) 0.2501(6) 0.7011(2) 0.0185(4) Uani d . 1
F F1 0.36166(16) 0.8189(15) 0.1562(5) 0.0442(16) Uani d . 1
F F2 0.36241(16) 0.3027(16) 0.6562(6) 0.059(3) Uani d . 1
F F3 0.11173(16) 0.8195(13) 0.1725(5) 0.0385(17) Uani d . 1
F F4 0.11240(15) 0.2717(13) 0.6705(5) 0.0372(15) Uani d . 1
O O1 0.30346(14) 0.9556(8) 0.0021(4) 0.0280(9) Uani d . 1
O O2 0.30527(16) 0.4692(9) 0.5052(5) 0.0320(10) Uani d . 1
O O3 0.28976(15) 0.8868(9) 0.2553(4) 0.0312(10) Uani d . 1
O O4 0.29095(16) 0.3895(9) 0.7573(5) 0.0334(10) Uani d . 1
O O5 0.30722(15) 0.5357(8) 0.1000(5) 0.0300(9) Uani d . 1
O O6 0.30391(16) 0.0454(9) 0.5956(5) 0.0328(10) Uani d . 1
O O7 0.0405(2) 0.6846(15) 0.0945(6) 0.0362(17) Uani d . 1
O O8 0.04071(18) 0.4117(13) 0.6002(6) 0.0271(14) Uani d . 1
O O9 0.0516(2) 0.1022(15) 0.1798(6) 0.0330(17) Uani d . 1
O O10 0.0528(2) 0.9837(11) 0.6810(6) 0.0239(13) Uani d . 1
O O11 0.05719(19) 0.7639(16) 0.3472(5) 0.0316(16) Uani d . 1
O O12 0.05714(19) 0.3367(13) 0.8480(5) 0.0254(13) Uani d . 1
N N1 0.1260(2) 0.3187(18) 0.0385(7) 0.0257(6) Uiso d . 1
N N2 0.1250(2) 0.7819(18) 0.5331(7) 0.0257(6) Uiso d . 1

loop_
_atom_site_aniso_label
_atom_site_aniso_U_11
_atom_site_aniso_U_22
_atom_site_aniso_U_33
_atom_site_aniso_U_12
_atom_site_aniso_U_13
_atom_site_aniso_U_23
Ag1 0.0371(4) 0.0296(4) 0.0272(3) 0.0005(4) 0.0046(3) 0.0078(4)
Ag2 0.0386(4) 0.0316(5) 0.0286(4) -0.0055(4) 0.0051(3) -0.0076(4)
Ag3 0.0286(5) 0.0397(6) 0.0264(5) 0.000 0.0049(4) 0.000
Ag4 0.0291(5) 0.0386(6) 0.0259(5) 0.000 0.0042(4) 0.000
Ag5 0.0402(4) 0.0329(7) 0.0277(4) 0.0001(4) -0.0002(3) 0.0001(3)
Ag6 0.0410(4) 0.0306(7) 0.0290(4) 0.0001(4) -0.0013(3) -0.0038(3)
Ag7 0.02958(18) 0.0293(2) 0.0367(2) -0.00015(14) -0.00880(14) -0.00082(15)
P1 0.0213(10) 0.0170(15) 0.0182(9) -0.0016(8) -0.0018(7) -0.0004(9)
P2 0.0201(10) 0.0218(16) 0.0169(9) -0.0004(9) 0.0008(7) -0.0012(10)
P3 0.0173(9) 0.0238(11) 0.0171(9) -0.0026(11) 0.0042(7) -0.0008(11)
P4 0.0249(10) 0.0167(10) 0.0141(9) -0.0037(11) 0.0000(7) -0.0020(11)
F1 0.026(2) 0.072(5) 0.035(3) -0.007(3) -0.009(2) 0.004(3)
F2 0.016(2) 0.111(8) 0.049(3) -0.005(3) -0.005(2) -0.003(4)
F3 0.025(2) 0.049(5) 0.042(3) 0.011(3) 0.013(2) 0.002(4)
F4 0.024(2) 0.038(4) 0.049(3) 0.005(3) 0.007(2) 0.000(4)
O1 0.038(2) 0.027(2) 0.018(2) 0.0015(18) -0.0017(16) 0.0053(17)
O2 0.046(3) 0.030(2) 0.020(2) 0.002(2) -0.0004(18) 0.0040(18)
O3 0.044(2) 0.027(2) 0.023(2) -0.0022(19) 0.0113(18) -0.0024(18)
O4 0.048(3) 0.028(3) 0.024(2) 0.000(2) 0.0103(19) -0.0046(18)
O5 0.034(2) 0.022(2) 0.034(3) -0.0033(17) -0.0007(18) -0.0062(18)
O6 0.043(3) 0.026(2) 0.030(2) -0.0043(19) 0.0010(19) -0.0086(19)
O7 0.053(4) 0.034(4) 0.021(3) -0.010(4) -0.004(3) -0.003(3)
O8 0.035(3) 0.023(3) 0.023(3) 0.003(3) 0.002(2) 0.006(3)
O9 0.044(4) 0.033(4) 0.022(3) 0.005(4) 0.005(3) 0.007(3)
O10 0.035(3) 0.010(3) 0.026(3) 0.000(3) 0.000(2) 0.005(3)
O11 0.030(3) 0.046(4) 0.019(3) -0.010(3) -0.003(2) 0.018(3)
O12 0.040(3) 0.019(3) 0.018(3) -0.011(3) 0.004(2) 0.002(3)

loop_
_atom_type_symbol
_atom_type_description
_atom_type_scat_dispersion_real
_atom_type_scat_dispersion_imag
_atom_type_scat_source
N N 0.0061 0.0033 'International Tables Vol C Tables 4.2.6.8 and 6.1.1.4'
H H 0.0000 0.0000 'International Tables Vol C Tables 4.2.6.8 and 6.1.1.4'
O O 0.0106 0.0060 'International Tables Vol C Tables 4.2.6.8 and 6.1.1.4'
F F 0.0171 0.0103 'International Tables Vol C Tables 4.2.6.8 and 6.1.1.4'
P P 0.1023 0.0942 'International Tables Vol C Tables 4.2.6.8 and 6.1.1.4'
Ag Ag -0.8971 1.1015 'International Tables Vol C Tables 4.2.6.8 and 6.1.1.4'

loop_
_geom_angle_atom_site_label_1
_geom_angle_atom_site_label_2
_geom_angle_atom_site_label_3
_geom_angle_site_symmetry_1
_geom_angle_site_symmetry_3
_geom_angle
_geom_angle_publ_flag
O10 Ag1 O7 . 1_556 153.4(3) ?
O10 Ag1 O12 . . 116.9(2) ?
O7 Ag1 O12 1_556 . 83.4(2) ?
O10 Ag1 O7 . 2_556 113.3(2) ?
O7 Ag1 O7 1_556 2_556 80.1(2) ?
O12 Ag1 O7 . 2_556 93.8(2) ?
O9 Ag2 O8 . . 153.1(3) ?
O9 Ag2 O11 . . 117.4(2) ?
O8 Ag2 O11 . . 83.3(2) ?
O9 Ag2 O8 . 2_556 111.8(2) ?
O8 Ag2 O8 . 2_556 81.8(2) ?
O11 Ag2 O8 . 2_556 93.5(2) ?
O12 Ag3 O12 2_556 1_554 155.1(4) ?
O12 Ag3 O9 2_556 2 91.9(2) ?
O12 Ag3 O9 1_554 2 96.0(2) ?
O12 Ag3 O9 2_556 . 96.0(2) ?
O12 Ag3 O9 1_554 . 91.9(2) ?
O9 Ag3 O9 2 . 142.5(4) ?
O12 Ag3 O7 2_556 . 86.6(2) ?
O12 Ag3 O7 1_554 . 72.2(2) ?
O9 Ag3 O7 2 . 140.2(2) ?
O9 Ag3 O7 . . 77.0(2) ?
O12 Ag3 O7 2_556 2 72.2(2) ?
O12 Ag3 O7 1_554 2 86.6(2) ?
O9 Ag3 O7 2 2 77.0(2) ?
O9 Ag3 O7 . 2 140.2(2) ?
O7 Ag3 O7 . 2 64.7(3) ?
O11 Ag4 O11 2_556 . 156.6(4) ?
O11 Ag4 O10 2_556 2_556 91.0(2) ?
O11 Ag4 O10 . 2_556 95.93(19) ?
O11 Ag4 O10 2_556 . 95.93(19) ?
O11 Ag4 O10 . . 91.0(2) ?
O10 Ag4 O10 2_556 . 145.3(3) ?
O11 Ag4 O8 2_556 2_556 73.7(2) ?
O11 Ag4 O8 . 2_556 86.6(2) ?
O10 Ag4 O8 2_556 2_556 74.77(19) ?
O10 Ag4 O8 . 2_556 139.75(19) ?
O11 Ag4 O8 2_556 . 86.6(2) ?
O11 Ag4 O8 . . 73.7(2) ?
O10 Ag4 O8 2_556 . 139.75(19) ?
O10 Ag4 O8 . . 74.77(19) ?
O8 Ag4 O8 2_556 . 66.0(3) ?
O2 Ag5 O3 . 1_545 124.41(16) ?
O2 Ag5 O5 . . 114.61(16) ?
O3 Ag5 O5 1_545 . 114.74(15) ?
O2 Ag5 O3 . 4_545 106.68(16) ?
O3 Ag5 O3 1_545 4_545 99.71(14) ?
O5 Ag5 O3 . 4_545 87.15(15) ?
O1 Ag6 O4 1_556 . 120.85(17) ?
O1 Ag6 O6 1_556 1_565 116.91(16) ?
O4 Ag6 O6 . 1_565 116.85(16) ?
O1 Ag6 O4 1_556 4_556 105.88(16) ?
O4 Ag6 O4 . 4_556 101.25(15) ?
O6 Ag6 O4 1_565 4_556 85.26(16) ?
O6 Ag7 O5 4 . 108.52(18) ?
O6 Ag7 O1 4 1_545 155.99(16) ?
O5 Ag7 O1 . 1_545 87.08(16) ?
O6 Ag7 O2 4 4_545 86.43(17) ?
O5 Ag7 O2 . 4_545 156.66(16) ?
O1 Ag7 O2 1_545 4_545 85.29(17) ?
O6 Ag7 O3 4 4_545 84.38(16) ?
O5 Ag7 O3 . 4_545 82.34(16) ?
O1 Ag7 O3 1_545 4_545 116.49(14) ?
O2 Ag7 O3 4_545 4_545 81.41(15) ?
O6 Ag7 O4 4 1_554 81.77(16) ?
O5 Ag7 O4 . 1_554 84.12(16) ?
O1 Ag7 O4 1_545 1_554 81.84(15) ?
O2 Ag7 O4 4_545 1_554 116.46(15) ?
O3 Ag7 O4 4_545 1_554 156.45(15) ?
O5 P1 O3 . . 115.7(3) y
O5 P1 O1 . . 114.7(3) y
O3 P1 O1 . . 113.7(3) y
O5 P1 F1 . . 100.8(4) y
O3 P1 F1 . . 104.9(3) y
O1 P1 F1 . . 104.8(3) y
O6 P2 O4 . . 114.6(3) y
O6 P2 O2 . . 114.4(3) y
O4 P2 O2 . . 113.8(3) y
O6 P2 F2 . . 101.4(4) y
O4 P2 F2 . . 105.4(3) y
O2 P2 F2 . . 105.5(3) y
O9 P3 O11 1_565 . 114.3(5) y
O9 P3 O7 1_565 . 113.2(5) y
O11 P3 O7 . . 116.1(5) y
O9 P3 F3 1_565 . 104.8(4) y
O11 P3 F3 . . 102.7(3) y
O7 P3 F3 . . 103.7(4) y
O8 P4 O12 . . 112.5(4) y
O8 P4 O10 . 1_545 115.0(4) y
O12 P4 O10 . 1_545 114.3(4) y
O8 P4 F4 . . 105.3(3) y
O12 P4 F4 . . 104.7(3) y
O10 P4 F4 1_545 . 103.5(4) y
P1 F1 N1 . 4 107.7(3) ?
P1 F1 N2 . 4 94.8(3) ?
N1 F1 N2 4 4 123.7(4) ?
P1 F1 N2 . 4_545 87.5(3) ?
N1 F1 N2 4 4_545 120.0(3) ?
N2 F1 N2 4 4_545 111.7(2) ?
P2 F2 N2 . 4_546 107.7(3) ?
P2 F2 N1 . 4_545 90.1(3) ?
N2 F2 N1 4_546 4_545 121.4(4) ?
P2 F2 N1 . 4 90.2(3) ?
N2 F2 N1 4_546 4 124.1(4) ?
N1 F2 N1 4_545 4 110.7(2) ?
P3 F3 N1 . 1_565 97.6(3) ?
P3 F3 N1 . . 107.0(3) ?
N1 F3 N1 1_565 . 127.5(3) ?
P3 F3 N2 . . 86.8(2) ?
N1 F3 N2 1_565 . 116.9(3) ?
N1 F3 N2 . . 110.2(3) ?
P4 F4 N2 . 1_545 98.0(3) ?
P4 F4 N2 . . 105.6(3) ?
N2 F4 N2 1_545 . 127.0(3) ?
P4 F4 N1 . 1_556 86.1(2) ?
N2 F4 N1 1_545 1_556 118.8(3) ?
N2 F4 N1 . 1_556 109.8(3) ?
P1 O1 Ag6 . 1_554 121.5(3) ?
P1 O1 Ag7 . 1_565 123.0(3) ?
Ag6 O1 Ag7 1_554 1_565 99.26(16) ?
P1 O1 N2 . 4 110.0(3) ?
Ag6 O1 N2 1_554 4 106.7(2) ?
Ag7 O1 N2 1_565 4 91.7(2) ?
P1 O1 Ag7 . . 62.21(18) ?
Ag6 O1 Ag7 1_554 . 64.03(11) ?
Ag7 O1 Ag7 1_565 . 114.97(15) ?
N2 O1 Ag7 4 . 152.4(2) ?
P1 O1 N2 . 4_545 58.86(19) ?
Ag6 O1 N2 1_554 4_545 71.99(14) ?
Ag7 O1 N2 1_565 4_545 168.02(19) ?
N2 O1 N2 4 4_545 98.6(2) ?
Ag7 O1 N2 . 4_545 54.16(11) ?
P2 O2 Ag5 . . 117.1(3) ?
P2 O2 Ag7 . 4 123.4(3) ?
Ag5 O2 Ag7 . 4 97.94(17) ?
P2 O2 N1 . 4 115.5(3) ?
Ag5 O2 N1 . 4 107.8(2) ?
Ag7 O2 N1 4 4 91.1(2) ?
P2 O2 N1 . 4_545 59.0(2) ?
Ag5 O2 N1 . 4_545 69.72(15) ?
Ag7 O2 N1 4 4_545 164.6(2) ?
N1 O2 N1 4 4_545 101.3(2) ?
P1 O3 Ag5 . 1_565 118.1(3) ?
P1 O3 Ag5 . 4 101.2(2) ?
Ag5 O3 Ag5 1_565 4 103.27(18) ?
P1 O3 Ag7 . 4 149.0(3) ?
Ag5 O3 Ag7 1_565 4 92.84(15) ?
Ag5 O3 Ag7 4 4 72.12(11) ?
P1 O3 N1 . 4 96.9(3) ?
Ag5 O3 N1 1_565 4 90.7(2) ?
Ag5 O3 N1 4 4 148.1(2) ?
Ag7 O3 N1 4 4 78.80(16) ?
P1 O3 Ag7 . 1_565 77.3(2) ?
Ag5 O3 Ag7 1_565 1_565 59.72(11) ?
Ag5 O3 Ag7 4 1_565 70.41(12) ?
Ag7 O3 Ag7 4 1_565 125.28(16) ?
N1 O3 Ag7 4 1_565 139.8(2) ?
P1 O3 N2 . 4 51.4(2) ?
Ag5 O3 N2 1_565 4 67.58(16) ?
Ag5 O3 N2 4 4 123.12(17) ?
Ag7 O3 N2 4 4 156.73(19) ?
N1 O3 N2 4 4 88.62(17) ?
Ag7 O3 N2 1_565 4 56.41(11) ?
P2 O4 Ag6 . . 117.0(3) ?
P2 O4 Ag6 . 4_546 100.8(2) ?
Ag6 O4 Ag6 . 4_546 101.79(18) ?
P2 O4 Ag7 . 1_556 149.1(3) ?
Ag6 O4 Ag7 . 1_556 93.89(15) ?
Ag6 O4 Ag7 4_546 1_556 71.32(12) ?
P2 O4 N2 . 4_546 97.3(3) ?
Ag6 O4 N2 . 4_546 96.1(2) ?
Ag6 O4 N2 4_546 4_546 145.1(2) ?
Ag7 O4 N2 1_556 4_546 77.83(16) ?
P2 O4 Ag7 . 4 76.2(2) ?
Ag6 O4 Ag7 . 4 58.67(11) ?
Ag6 O4 Ag7 4_546 4 69.76(12) ?
Ag7 O4 Ag7 1_556 4 124.84(16) ?
N2 O4 Ag7 4_546 4 144.2(2) ?
P1 O5 Ag5 . . 115.6(3) ?
P1 O5 Ag7 . . 133.4(3) ?
Ag5 O5 Ag7 . . 80.34(14) ?
P1 O5 N2 . 4_545 120.5(3) ?
Ag5 O5 N2 . 4_545 104.5(2) ?
Ag7 O5 N2 . 4_545 93.7(2) ?
P1 O5 N1 . 4 57.7(2) ?
Ag5 O5 N1 . 4 70.79(16) ?
Ag7 O5 N1 . 4 149.8(2) ?
N2 O5 N1 4_545 4 101.63(18) ?
P2 O6 Ag7 . 4_545 140.5(3) ?
P2 O6 Ag6 . 1_545 115.3(3) ?
Ag7 O6 Ag6 4_545 1_545 80.33(15) ?
P2 O6 N1 . 4_545 113.8(3) ?
Ag7 O6 N1 4_545 4_545 94.9(2) ?
Ag6 O6 N1 1_545 4_545 104.6(2) ?
P2 O6 N2 . 4_546 57.7(2) ?
Ag7 O6 N2 4_545 4_546 147.5(2) ?
Ag6 O6 N2 1_545 4_546 67.54(16) ?
N1 O6 N2 4_545 4_546 97.61(19) ?
P3 O7 Ag1 . 1_554 124.8(5) ?
P3 O7 Ag1 . 2_556 101.7(4) ?
Ag1 O7 Ag1 1_554 2_556 96.4(2) ?
P3 O7 Ag3 . . 154.1(4) ?
Ag1 O7 Ag3 1_554 . 80.8(2) ?
Ag1 O7 Ag3 2_556 . 76.64(18) ?
P3 O7 N1 . . 98.2(4) ?
Ag1 O7 N1 1_554 . 87.8(3) ?
Ag1 O7 N1 2_556 . 152.2(3) ?
Ag3 O7 N1 . . 76.9(2) ?
P3 O7 Ag3 . 1_565 78.4(4) ?
Ag1 O7 Ag3 1_554 1_565 64.68(19) ?
Ag1 O7 Ag3 2_556 1_565 62.93(18) ?
Ag3 O7 Ag3 . 1_565 121.3(2) ?
N1 O7 Ag3 . 1_565 141.1(3) ?
P3 O7 N1 . 1_565 50.5(3) ?
Ag1 O7 N1 1_554 1_565 74.9(2) ?
Ag1 O7 N1 2_556 1_565 117.7(3) ?
Ag3 O7 N1 . 1_565 152.8(2) ?
N1 O7 N1 . 1_565 90.0(2) ?
Ag3 O7 N1 1_565 1_565 57.70(15) ?
P4 O8 Ag2 . . 122.9(4) ?
P4 O8 Ag2 . 2_556 103.9(3) ?
Ag2 O8 Ag2 . 2_556 94.4(2) ?
P4 O8 Ag4 . . 156.9(4) ?
Ag2 O8 Ag4 . . 79.67(17) ?
Ag2 O8 Ag4 2_556 . 76.69(16) ?
P4 O8 N2 . . 99.0(3) ?
Ag2 O8 N2 . . 86.7(2) ?
Ag2 O8 N2 2_556 . 151.8(3) ?
Ag4 O8 N2 . . 75.7(2) ?
P4 O8 Ag4 . 1_545 78.5(3) ?
Ag2 O8 Ag4 . 1_545 63.43(16) ?
Ag2 O8 Ag4 2_556 1_545 62.22(14) ?
Ag4 O8 Ag4 . 1_545 120.15(18) ?
N2 O8 Ag4 . 1_545 139.9(2) ?
P4 O8 N2 . 1_545 49.8(3) ?
Ag2 O8 N2 . 1_545 73.60(19) ?
Ag2 O8 N2 2_556 1_545 117.1(2) ?
Ag4 O8 N2 . 1_545 150.5(2) ?
N2 O8 N2 . 1_545 90.34(19) ?
Ag4 O8 N2 1_545 1_545 57.25(14) ?
P3 O9 Ag2 1_545 . 118.4(4) ?
P3 O9 Ag3 1_545 . 122.5(4) ?
Ag2 O9 Ag3 . . 105.6(3) ?
P3 O9 N1 1_545 . 108.1(4) ?
Ag2 O9 N1 . . 105.9(3) ?
Ag3 O9 N1 . . 92.1(2) ?
P3 O9 Ag4 1_545 1_545 66.7(3) ?
Ag2 O9 Ag4 . 1_545 58.67(14) ?
Ag3 O9 Ag4 . 1_545 115.5(2) ?
N1 O9 Ag4 . 1_545 150.5(3) ?
P4 O10 Ag1 1_565 . 118.6(4) ?
P4 O10 Ag4 1_565 . 120.1(3) ?
Ag1 O10 Ag4 . . 106.2(2) ?
P4 O10 N2 1_565 . 107.4(4) ?
Ag1 O10 N2 . . 108.9(3) ?
Ag4 O10 N2 . . 92.0(2) ?
P4 O10 Ag3 1_565 1_566 66.5(2) ?
Ag1 O10 Ag3 . 1_566 58.68(14) ?
Ag4 O10 Ag3 . 1_566 114.2(2) ?
N2 O10 Ag3 . 1_566 152.9(2) ?
P3 O11 Ag4 . . 126.8(4) ?
P3 O11 Ag2 . . 112.4(4) ?
Ag4 O11 Ag2 . . 89.0(2) ?
P3 O11 N2 . . 123.3(4) ?
Ag4 O11 N2 . . 98.4(2) ?
Ag2 O11 N2 . . 99.1(3) ?
P3 O11 N1 . . 59.2(3) ?
Ag4 O11 N1 . . 154.0(3) ?
Ag2 O11 N1 . . 67.2(2) ?
N2 O11 N1 . . 95.8(3) ?
P4 O12 Ag3 . 1_556 126.9(3) ?
P4 O12 Ag1 . . 113.4(4) ?
Ag3 O12 Ag1 1_556 . 90.0(2) ?
P4 O12 N1 . 1_556 122.1(4) ?
Ag3 O12 N1 1_556 1_556 98.2(2) ?
Ag1 O12 N1 . 1_556 99.0(3) ?
O12 N1 O6 1_554 4 104.8(3) ?
O12 N1 O2 1_554 4_545 118.4(3) ?
O6 N1 O2 4 4_545 71.1(2) ?
O12 N1 O9 1_554 . 74.6(2) ?
O6 N1 O9 4 . 177.7(4) ?
O2 N1 O9 4_545 . 111.2(3) ?
O12 N1 F1 1_554 4_545 138.4(3) ?
O6 N1 F1 4 4_545 111.2(3) ?
O2 N1 F1 4_545 4_545 93.0(3) ?
O9 N1 F1 . 4_545 68.6(2) ?
O12 N1 F3 1_554 1_545 101.6(3) ?
O6 N1 F3 4 1_545 134.8(3) ?
O2 N1 F3 4_545 1_545 64.1(2) ?
O9 N1 F3 . 1_545 47.4(2) ?
F1 N1 F3 4_545 1_545 66.6(2) ?
O12 N1 F3 1_554 . 97.9(3) ?
O6 N1 F3 4 . 84.2(3) ?
O2 N1 F3 4_545 . 139.9(3) ?
O9 N1 F3 . . 93.6(3) ?
F1 N1 F3 4_545 . 66.6(2) ?
F3 N1 F3 1_545 . 127.5(3) ?
O12 N1 O3 1_554 4_545 170.7(4) ?
O6 N1 O3 4 4_545 68.13(19) ?
O2 N1 O3 4_545 4_545 66.04(18) ?
O9 N1 O3 . 4_545 112.2(3) ?
F1 N1 O3 4_545 4_545 45.40(15) ?
F3 N1 O3 1_545 4_545 87.7(2) ?
F3 N1 O3 . 4_545 75.7(2) ?
O11 N2 O5 . 4 106.0(3) ?
O11 N2 O10 . . 75.9(3) ?
O5 N2 O10 4 . 127.0(4) ?
O11 N2 O1 . 4_545 118.5(3) ?
O5 N2 O1 4 4_545 72.4(2) ?
O10 N2 O1 . 4_545 154.0(3) ?
O11 N2 F2 . 4_556 138.2(3) ?
O5 N2 F2 4 4_556 109.9(3) ?
O10 N2 F2 . 4_556 65.7(2) ?
O1 N2 F2 4_545 4_556 92.6(3) ?
O11 N2 F4 . 1_565 102.8(3) ?
O5 N2 F4 4 1_565 81.2(3) ?
O10 N2 F4 . 1_565 48.4(2) ?
O1 N2 F4 4_545 1_565 135.5(3) ?
F2 N2 F4 4_556 1_565 63.3(2) ?
O11 N2 F4 . . 98.6(3) ?
O5 N2 F4 4 . 137.0(3) ?
O10 N2 F4 . . 92.6(2) ?
O1 N2 F4 4_545 . 64.9(2) ?
F2 N2 F4 4_556 . 68.4(2) ?
F4 N2 F4 1_565 . 127.0(3) ?
O11 N2 F1 . 4_545 72.0(3) ?
O5 N2 F1 4 4_545 92.7(2) ?
O10 N2 F1 . 4_545 134.6(3) ?
O1 N2 F1 4_545 4_545 47.33(18) ?
F2 N2 F1 4_556 4_545 125.8(4) ?
F4 N2 F1 1_565 4_545 170.7(3) ?
F4 N2 F1 . 4_545 62.1(2) ?

loop_
_geom_bond_atom_site_label_1
_geom_bond_atom_site_label_2
_geom_bond_site_symmetry_2
_geom_bond_distance
_geom_bond_publ_flag
Ag1 O10 . 2.227(6) y
Ag1 O7 1_556 2.277(6) y
Ag1 O12 . 2.434(7) y
Ag1 O7 2_556 2.545(7) y
Ag1 Ag3 1_566 3.2628(15) ?
Ag1 Ag3 1_556 3.3922(15) ?
Ag1 Ag4 . 3.7978(8) ?
Ag2 O9 . 2.259(7) y
Ag2 O8 . 2.330(6) y
Ag2 O11 . 2.481(9) y
Ag2 O8 2_556 2.527(6) y
Ag2 Ag4 1_545 3.2429(15) ?
Ag2 Ag4 . 3.3951(15) ?
Ag2 Ag3 . 3.7955(9) ?
Ag3 O12 2_556 2.361(5) y
Ag3 O12 1_554 2.361(5) y
Ag3 O9 2 2.501(7) y
Ag3 O9 . 2.501(7) y
Ag3 O7 . 2.906(8) y
Ag3 O7 2 2.906(8) y
Ag4 O11 2_556 2.361(6) y
Ag4 O11 . 2.361(6) y
Ag4 O10 2_556 2.518(6) y
Ag4 O10 . 2.518(6) y
Ag4 O8 2_556 2.922(7) y
Ag4 O8 . 2.922(7) y
Ag5 O2 . 2.317(5) y
Ag5 O3 1_545 2.317(5) y
Ag5 O5 . 2.400(5) y
Ag5 O3 4_545 2.553(5) y
Ag5 Ag7 . 3.1197(13) ?
Ag5 Ag7 4 3.6203(13) ?
Ag5 Ag7 4_545 3.6752(13) ?
Ag6 O1 1_556 2.279(5) y
Ag6 O4 . 2.304(5) y
Ag6 O6 1_565 2.409(5) y
Ag6 O4 4_556 2.575(5) y
Ag6 Ag7 4 3.1035(12) ?
Ag6 Ag7 1_566 3.6283(13) ?
Ag6 Ag7 1_556 3.7003(13) ?
Ag7 O6 4 2.402(5) y
Ag7 O5 . 2.436(5) y
Ag7 O1 1_545 2.480(5) y
Ag7 O2 4_545 2.480(5) y
Ag7 O3 4_545 2.741(4) y
Ag7 O4 1_554 2.743(5) y
P1 O5 . 1.493(5) y
P1 O3 . 1.504(5) y
P1 O1 . 1.523(5) y
P1 F1 . 1.587(5) y
P2 O6 . 1.489(5) y
P2 O4 . 1.508(5) y
P2 O2 . 1.522(5) y
P2 F2 . 1.592(5) y
P3 O9 1_565 1.485(9) y
P3 O11 . 1.498(6) y
P3 O7 . 1.514(7) y
P3 F3 . 1.596(5) y
P4 O8 . 1.492(7) y
P4 O12 . 1.520(6) y
P4 O10 1_545 1.532(7) y
P4 F4 . 1.585(5) y
F1 N1 4 3.002(8) ?
F1 N2 4 3.209(11) ?
F1 N2 4_545 3.551(11) ?
F2 N2 4_546 3.056(9) ?
F2 N1 4_545 3.328(12) ?
F2 N1 4 3.476(12) ?
F3 N1 1_565 3.116(11) ?
F3 N1 . 3.124(10) ?
F3 N2 . 3.547(8) ?
F4 N2 1_545 3.076(11) ?
F4 N2 . 3.179(11) ?
F4 N1 1_556 3.623(9) ?
O1 Ag6 1_554 2.279(5) ?
O1 Ag7 1_565 2.480(5) ?
O1 N2 4 2.887(9) ?
O1 N2 4_545 4.384(10) ?
O2 Ag7 4 2.480(5) ?
O2 N1 4 2.919(10) ?
O2 N1 4_545 4.237(10) ?
O3 Ag5 1_565 2.317(5) ?
O3 Ag5 4 2.553(5) ?
O3 Ag7 4 2.741(4) ?
O3 N1 4 3.311(8) ?
O3 Ag7 1_565 3.562(5) ?
O3 N2 4 4.443(9) ?
O4 Ag6 4_546 2.575(5) ?
O4 Ag7 1_556 2.743(5) ?
O4 N2 4_546 3.357(8) ?
O4 Ag7 4 3.598(5) ?
O5 N2 4_545 2.844(9) ?
O5 N1 4 4.380(8) ?
O6 Ag7 4_545 2.402(5) ?
O6 Ag6 1_545 2.409(5) ?
O6 N1 4_545 2.831(9) ?
O6 N2 4_546 4.436(8) ?
O7 Ag1 1_554 2.277(6) ?
O7 Ag1 2_556 2.545(7) ?
O7 N1 . 3.386(11) ?
O7 Ag3 1_565 3.506(9) ?
O7 N1 1_565 4.457(12) ?
O8 Ag2 2_556 2.527(6) ?
O8 N2 . 3.393(10) ?
O8 Ag4 1_545 3.527(7) ?
O8 N2 1_545 4.432(11) ?
O9 P3 1_545 1.485(9) ?
O9 Ag4 1_545 3.781(7) ?
O10 P4 1_565 1.532(7) ?
O11 N1 . 4.449(10) ?
O12 Ag3 1_556 2.361(5) ?
O12 N1 1_556 2.826(9) ?
N1 O12 1_554 2.826(9) ?
N1 O6 4 2.831(9) ?
N1 O2 4_545 2.919(9) ?
O9 N1 . 2.942(10) ?
N1 F1 4_545 3.002(8) ?
N1 F3 1_545 3.116(11) ?
N1 O3 4_545 3.311(8) ?
N2 O5 4 2.844(9) ?
N2 O1 4_545 2.887(9) ?
N2 F2 4_556 3.056(9) ?
N2 F4 1_565 3.076(11) ?
N2 F1 4_545 3.209(11) ?
O10 N2 . 2.887(9) ?
O11 N2 . 2.773(9) ?
